data_7153006
loop_
_publ_author_name
'Laughlin, Brynna J.'
'Duniho, Tyler L.'
'El Homsi, Samantha J.'
'Levy, Benjamin E.'
'Deligonul, Nihal'
'Gaffen, Joshua R.'
'Protasiewicz, John D.'
'Tennyson, Andrew G.'
'Smith, Rhett C.'

_publ_section_title
;
 Comparison of 1,4-distyrylfluorene and 1,4-distyrylbenzene analogues:
 synthesis, structure, electrochemistry and photophysics.
;
_journal_issue 33
_journal_name_full 'Organic &amp; biomolecular chemistry'
_journal_page_first 5425
_journal_page_last 5434
_journal_paper_doi 10.1039/c3ob40580j
_journal_volume 11
_journal_year 2013
_chemical_formula_moiety 'C43 H50'
_chemical_formula_sum 'C43 H50'
_chemical_formula_weight 566.83
_chemical_name_systematic
;

?

;
_space_group_IT_number 15
_symmetry_cell_setting monoclinic
_symmetry_space_group_name_Hall '-C 2yc'
_symmetry_space_group_name_H-M 'C 1 2/c 1'
_atom_sites_solution_hydrogens geom
_atom_sites_solution_primary direct
_atom_sites_solution_secondary difmap
_audit_creation_method SHELXL-97
_cell_angle_alpha 90.00
_cell_angle_beta 108.297(6)
_cell_angle_gamma 90.00
_cell_formula_units_Z 8
_cell_length_a 31.617(8)
_cell_length_b 15.289(3)
_cell_length_c 14.801(3)
_cell_measurement_reflns_used 1133
_cell_measurement_temperature 160(2)
_cell_measurement_theta_max 18.10
_cell_measurement_theta_min 2.48
_cell_volume 6793(3)
_computing_cell_refinement 'Bruker SMART'
_computing_data_collection 'Bruker SMART'
_computing_data_reduction 'Bruker SAINT'
_computing_molecular_graphics 'Bruker SHELXTL'
_computing_publication_material 'Bruker SHELXTL'
_computing_structure_refinement 'SHELXL-97 (Sheldrick, 1997)'
_computing_structure_solution 'SHELXS-97 (Sheldrick, 1990)'
_diffrn_ambient_temperature 160(2)
_diffrn_measured_fraction_theta_full 1.000
_diffrn_measured_fraction_theta_max 1.000
_diffrn_measurement_device_type 'AXScale in APEX II CCD area detector'
_diffrn_measurement_method 'phi and omega scans'
_diffrn_radiation_monochromator graphite
_diffrn_radiation_source 'fine-focus sealed tube'
_diffrn_radiation_type MoK\a
_diffrn_radiation_wavelength 0.71073
_diffrn_reflns_av_R_equivalents 0.1585
_diffrn_reflns_av_sigmaI/netI 0.1192
_diffrn_reflns_limit_h_max 37
_diffrn_reflns_limit_h_min -37
_diffrn_reflns_limit_k_max 18
_diffrn_reflns_limit_k_min -18
_diffrn_reflns_limit_l_max 17
_diffrn_reflns_limit_l_min -17
_diffrn_reflns_number 33874
_diffrn_reflns_theta_full 25.00
_diffrn_reflns_theta_max 25.00
_diffrn_reflns_theta_min 1.36
_diffrn_standards_decay_% none
_diffrn_standards_number 0
_exptl_absorpt_coefficient_mu 0.062
_exptl_absorpt_correction_T_max 0.9977
_exptl_absorpt_correction_T_min 0.9841
_exptl_absorpt_correction_type multi-scan
_exptl_absorpt_process_details 'AXScale in APEX 2 (Bruker, 2004)'
_exptl_crystal_colour orange
_exptl_crystal_density_diffrn 1.109
_exptl_crystal_density_meas ?
_exptl_crystal_density_method 'not measured'
_exptl_crystal_description Needles
_exptl_crystal_F_000 2464
_exptl_crystal_size_max 0.26
_exptl_crystal_size_mid 0.16
_exptl_crystal_size_min 0.04
_refine_diff_density_max 0.229
_refine_diff_density_min -0.330
_refine_diff_density_rms 0.069
_refine_ls_extinction_method none
_refine_ls_goodness_of_fit_ref 1.002
_refine_ls_hydrogen_treatment constr
_refine_ls_matrix_type full
_refine_ls_number_parameters 395
_refine_ls_number_reflns 5987
_refine_ls_number_restraints 0
_refine_ls_restrained_S_all 1.002
_refine_ls_R_factor_all 0.1780
_refine_ls_R_factor_gt 0.0682
_refine_ls_shift/su_max 0.009
_refine_ls_shift/su_mean 0.000
_refine_ls_structure_factor_coef Fsqd
_refine_ls_weighting_details 'calc w=1/[\s^2^(Fo^2^)+(0.1000P)^2^+0.1582P] where P=(Fo^2^+2Fc^2^)/3'
_refine_ls_weighting_scheme calc
_refine_ls_wR_factor_gt 0.1543
_refine_ls_wR_factor_ref 0.2268
_reflns_number_gt 2658
_reflns_number_total 5987
_reflns_threshold_expression >2sigma(I)
_cod_data_source_file c3ob40580j.txt
_cod_data_source_block jrg072712_0m
_cod_depositor_comments
;
The following automatic conversions were performed:

'_symmetry_cell_setting' value 'Monoclinic' changed to 'monoclinic'
according to /home/saulius/struct/CIF-dictionaries/cif_core.dic
dictionary named 'cif_core.dic' version 2.4.2 from 2011-04-26.

Automatic conversion script
Id: cif_fix_values 1891 2012-01-12 08:04:46Z andrius 

The following automatic conversions were performed:

'_exptl_crystal_density_meas' value 'not measured' was changed to '?'
- the value is perceived as not measured.

Automatic conversion script
Id: cif_fix_values 3008 2015-01-20 13:52:24Z robertas 
;
_cod_original_sg_symbol_H-M C2/c
_cod_database_code 7153006

loop_
_symmetry_equiv_pos_as_xyz
'x, y, z'
'-x, y, -z+1/2'
'x+1/2, y+1/2, z'
'-x+1/2, y+1/2, -z+1/2'
'-x, -y, -z'
'x, -y, z-1/2'
'-x+1/2, -y+1/2, -z'
'x+1/2, -y+1/2, z-1/2'

loop_
_atom_site_label
_atom_site_type_symbol
_atom_site_fract_x
_atom_site_fract_y
_atom_site_fract_z
_atom_site_U_iso_or_equiv
_atom_site_adp_type
_atom_site_occupancy
_atom_site_symmetry_multiplicity
_atom_site_calc_flag
_atom_site_refinement_flags
_atom_site_disorder_assembly
_atom_site_disorder_group
C22 C 0.15823(13) 0.1076(2) 0.9589(3) 0.0371(10) Uani 1 1 d . A 4
C13 C -0.03228(13) 0.3307(2) 0.8566(3) 0.0352(9) Uani 1 1 d . A 4
C10 C 0.07124(13) 0.1794(2) 0.9288(3) 0.0357(10) Uani 1 1 d . A 4
C21 C 0.14186(13) 0.1778(2) 0.8962(3) 0.0387(10) Uani 1 1 d . A 4
H21 H 0.1603 0.2025 0.8632 0.046 Uiso 1 1 calc R A 4
C11 C 0.02589(13) 0.2146(3) 0.9089(3) 0.0367(10) Uani 1 1 d . A 4
H11 H 0.0038 0.1757 0.9162 0.044 Uiso 1 1 calc R A 4
C9 C 0.08747(12) 0.1107(2) 0.9934(2) 0.0308(9) Uani 1 1 d . A 4
C25 C 0.28308(13) 0.0801(3) 0.9794(3) 0.0414(10) Uani 1 1 d . A 4
C20 C 0.10022(14) 0.2114(2) 0.8814(3) 0.0399(10) Uani 1 1 d . A 4
H20 H 0.0905 0.2581 0.8374 0.048 Uiso 1 1 calc R A 4
C23 C 0.20338(13) 0.0723(3) 0.9737(3) 0.0414(10) Uani 1 1 d . A 4
H23 H 0.2079 0.0126 0.9922 0.050 Uiso 1 1 calc R A 4
C12 C 0.01302(13) 0.2963(2) 0.8816(3) 0.0389(10) Uani 1 1 d . A 4
H12 H 0.0356 0.3360 0.8782 0.047 Uiso 1 1 calc R A 4
C24 C 0.23828(13) 0.1146(3) 0.9642(3) 0.0444(11) Uani 1 1 d . A 4
H24 H 0.2336 0.1741 0.9452 0.053 Uiso 1 1 calc R A 4
C8 C 0.06735(12) 0.0665(2) 1.0591(2) 0.0311(9) Uani 1 1 d . A 4
C1 C 0.12995(12) 0.0749(2) 1.0076(2) 0.0331(9) Uani 1 1 d . A 4
C15 C -0.11082(14) 0.3172(3) 0.8380(3) 0.0458(11) Uani 1 1 d . A 4
H15 H -0.1344 0.2835 0.8471 0.055 Uiso 1 1 calc R A 4
C7 C 0.02762(12) 0.0791(2) 1.0793(3) 0.0358(9) Uani 1 1 d . A 4
H7 H 0.0072 0.1229 1.0468 0.043 Uiso 1 1 calc R A 4
C4 C 0.08771(13) -0.0482(2) 1.1774(3) 0.0383(10) Uani 1 1 d . A 4
H4 H 0.1083 -0.0912 1.2113 0.046 Uiso 1 1 calc R A 4
C16 C -0.12018(13) 0.3992(3) 0.7949(3) 0.0435(11) Uani 1 1 d . A 4
C14 C -0.06846(14) 0.2842(3) 0.8674(3) 0.0414(10) Uani 1 1 d . A 4
H14 H -0.0635 0.2280 0.8962 0.050 Uiso 1 1 calc R A 4
C30 C 0.33836(14) -0.0357(3) 1.0235(3) 0.0486(11) Uani 1 1 d . A 4
H30 H 0.3454 -0.0947 1.0425 0.058 Uiso 1 1 calc R A 4
C2 C 0.13893(12) 0.0000(2) 1.0797(3) 0.0363(9) Uani 1 1 d . A 4
C3 C 0.09724(12) 0.0021(2) 1.1090(3) 0.0337(9) Uani 1 1 d . A 4
C28 C 0.37134(13) 0.0188(3) 1.0117(3) 0.0464(11) Uani 1 1 d . A 4
C19 C -0.04162(14) 0.4137(3) 0.8167(3) 0.0445(11) Uani 1 1 d . A 4
H19 H -0.0178 0.4487 0.8106 0.053 Uiso 1 1 calc R A 4
C5 C 0.04809(13) -0.0361(3) 1.1965(3) 0.0395(10) Uani 1 1 d . A 4
H5 H 0.0414 -0.0709 1.2434 0.047 Uiso 1 1 calc R A 4
C18 C -0.08448(14) 0.4467(3) 0.7857(3) 0.0464(11) Uani 1 1 d . A 4
H18 H -0.0895 0.5031 0.7575 0.056 Uiso 1 1 calc R A 4
C31 C 0.29550(14) -0.0060(3) 1.0082(3) 0.0483(11) Uani 1 1 d . A 4
H31 H 0.2738 -0.0449 1.0174 0.058 Uiso 1 1 calc R A 4
C17 C -0.16672(14) 0.4360(3) 0.7609(3) 0.0640(14) Uani 1 1 d . A 4
H17A H -0.1784 0.4408 0.8147 0.096 Uiso 1 1 calc R A 4
H17B H -0.1859 0.3972 0.7125 0.096 Uiso 1 1 calc R A 4
H17C H -0.1661 0.4941 0.7333 0.096 Uiso 1 1 calc R A 4
C6 C 0.01810(13) 0.0269(2) 1.1473(3) 0.0386(10) Uani 1 1 d . A 4
H6 H -0.0093 0.0345 1.1602 0.046 Uiso 1 1 calc R A 4
C26 C 0.31650(14) 0.1337(3) 0.9670(3) 0.0525(12) Uani 1 1 d . A 4
H26 H 0.3096 0.1926 0.9474 0.063 Uiso 1 1 calc R A 4
C27 C 0.35945(15) 0.1034(3) 0.9826(3) 0.0544(12) Uani 1 1 d . A 4
H27 H 0.3813 0.1418 0.9731 0.065 Uiso 1 1 calc R A 4
C29 C 0.41869(13) -0.0128(3) 1.0317(3) 0.0565(12) Uani 1 1 d . A 4
H29A H 0.4333 0.0213 0.9940 0.085 Uiso 1 1 calc R A 4
H29B H 0.4185 -0.0748 1.0147 0.085 Uiso 1 1 calc R A 4
H29C H 0.4350 -0.0054 1.0996 0.085 Uiso 1 1 calc R A 4
C36 C 0.18073(14) 0.1013(3) 1.2193(3) 0.0528(12) Uani 1 1 d . A .
H36A H 0.1771 0.1501 1.1735 0.063 Uiso 1 1 calc R . .
H36B H 0.1550 0.1027 1.2438 0.063 Uiso 1 1 calc R . .
C35 C 0.18029(13) 0.0153(3) 1.1675(3) 0.0430(10) Uani 1 1 d . . .
H35A H 0.1824 -0.0331 1.2131 0.052 Uiso 1 1 calc R A 4
H35B H 0.2072 0.0128 1.1469 0.052 Uiso 1 1 calc R A 4
C37 C 0.22229(15) 0.1153(3) 1.2999(3) 0.0631(13) Uani 1 1 d . . .
H37A H 0.2473 0.1196 1.2733 0.076 Uiso 1 1 calc R A .
H37B H 0.2275 0.0623 1.3404 0.076 Uiso 1 1 calc R . .
C39 C 0.2171(2) 0.2785(4) 1.3152(5) 0.112(2) Uani 1 1 d . . .
H39A H 0.2160 0.3240 1.3620 0.134 Uiso 1 1 calc R A .
H39B H 0.1878 0.2776 1.2649 0.134 Uiso 1 1 calc R . .
C38 C 0.22475(18) 0.1931(4) 1.3633(4) 0.0817(17) Uani 1 1 d . A .
H38A H 0.2025 0.1854 1.3970 0.098 Uiso 1 1 calc R . .
H38B H 0.2545 0.1939 1.4119 0.098 Uiso 1 1 calc R . .
C41 C 0.14215(12) -0.0905(2) 1.0347(3) 0.0401(10) Uani 1 1 d . . .
H41A H 0.1716 -0.0951 1.0249 0.048 Uiso 1 1 calc R A 4
H41B H 0.1406 -0.1367 1.0804 0.048 Uiso 1 1 calc R A 4
C42 C 0.10633(13) -0.1081(2) 0.9405(3) 0.0432(10) Uani 1 1 d . A .
H42A H 0.1109 -0.0678 0.8920 0.052 Uiso 1 1 calc R . .
H42B H 0.0769 -0.0945 0.9476 0.052 Uiso 1 1 calc R . .
C44 C 0.07509(14) -0.2138(3) 0.8030(3) 0.0487(11) Uani 1 1 d . A .
H44A H 0.0444 -0.1973 0.8004 0.058 Uiso 1 1 calc R . .
H44B H 0.0846 -0.1728 0.7614 0.058 Uiso 1 1 calc R . .
C43 C 0.10549(14) -0.2019(2) 0.9043(3) 0.0474(11) Uani 1 1 d . . .
H43A H 0.1361 -0.2193 0.9077 0.057 Uiso 1 1 calc R A .
H43B H 0.0955 -0.2414 0.9467 0.057 Uiso 1 1 calc R . .
C45 C 0.07398(17) -0.3051(3) 0.7633(3) 0.0663(14) Uani 1 1 d . . .
H45A H 0.0625 -0.3458 0.8022 0.080 Uiso 1 1 calc R A .
H45B H 0.1048 -0.3231 0.7690 0.080 Uiso 1 1 calc R . .
C46 C 0.04542(19) -0.3131(3) 0.6603(3) 0.0864(18) Uani 1 1 d . A .
H46A H 0.0155 -0.2909 0.6530 0.130 Uiso 1 1 calc R . .
H46B H 0.0436 -0.3747 0.6411 0.130 Uiso 1 1 calc R . .
H46C H 0.0587 -0.2790 0.6202 0.130 Uiso 1 1 calc R . .
C40 C 0.2524(3) 0.3031(5) 1.2711(6) 0.171(4) Uani 1 1 d . A .
H40A H 0.2818 0.2995 1.3193 0.257 Uiso 1 1 calc R . .
H40B H 0.2472 0.3630 1.2465 0.257 Uiso 1 1 calc R . .
H40C H 0.2511 0.2628 1.2188 0.257 Uiso 1 1 calc R . .

loop_
_atom_site_aniso_label
_atom_site_aniso_U_11
_atom_site_aniso_U_22
_atom_site_aniso_U_33
_atom_site_aniso_U_23
_atom_site_aniso_U_13
_atom_site_aniso_U_12
C22 0.046(3) 0.034(2) 0.032(2) -0.0040(19) 0.013(2) -0.0056(19)
C13 0.044(3) 0.032(2) 0.029(2) -0.0007(18) 0.0116(19) 0.0000(19)
C10 0.045(3) 0.029(2) 0.031(2) -0.0029(18) 0.0084(19) -0.0025(19)
C21 0.048(3) 0.036(2) 0.036(2) -0.0011(19) 0.018(2) -0.003(2)
C11 0.045(3) 0.033(2) 0.033(2) 0.0006(19) 0.0143(19) -0.0028(19)
C9 0.040(2) 0.024(2) 0.029(2) -0.0020(17) 0.0117(18) -0.0022(18)
C25 0.045(3) 0.039(3) 0.041(2) -0.009(2) 0.014(2) -0.006(2)
C20 0.057(3) 0.027(2) 0.036(2) 0.0017(18) 0.016(2) -0.003(2)
C23 0.050(3) 0.037(2) 0.040(2) 0.0013(19) 0.017(2) 0.001(2)
C12 0.053(3) 0.030(2) 0.035(2) 0.0027(18) 0.017(2) -0.003(2)
C24 0.045(3) 0.042(3) 0.047(3) 0.000(2) 0.016(2) -0.003(2)
C8 0.039(2) 0.026(2) 0.027(2) -0.0045(17) 0.0087(18) -0.0042(18)
C1 0.040(2) 0.030(2) 0.030(2) -0.0015(18) 0.0122(18) 0.0004(18)
C15 0.051(3) 0.045(3) 0.045(3) 0.001(2) 0.020(2) -0.003(2)
C7 0.044(2) 0.031(2) 0.032(2) -0.0024(18) 0.0126(19) 0.0018(18)
C4 0.049(3) 0.032(2) 0.032(2) 0.0054(18) 0.009(2) 0.0040(19)
C16 0.042(3) 0.051(3) 0.037(2) -0.001(2) 0.012(2) 0.002(2)
C14 0.056(3) 0.031(2) 0.040(2) 0.0037(19) 0.021(2) -0.001(2)
C30 0.049(3) 0.048(3) 0.049(3) -0.003(2) 0.016(2) -0.002(2)
C2 0.040(2) 0.034(2) 0.035(2) 0.0029(19) 0.0127(19) 0.0021(18)
C3 0.040(2) 0.028(2) 0.031(2) 0.0001(18) 0.0095(18) 0.0005(18)
C28 0.044(3) 0.058(3) 0.036(2) -0.010(2) 0.012(2) -0.005(2)
C19 0.054(3) 0.035(2) 0.049(3) 0.007(2) 0.021(2) 0.000(2)
C5 0.050(3) 0.038(2) 0.034(2) -0.0029(19) 0.018(2) -0.006(2)
C18 0.057(3) 0.037(3) 0.047(3) 0.009(2) 0.018(2) 0.007(2)
C31 0.046(3) 0.051(3) 0.050(3) 0.001(2) 0.019(2) -0.009(2)
C17 0.053(3) 0.082(4) 0.060(3) 0.015(3) 0.021(2) 0.011(3)
C6 0.044(2) 0.038(2) 0.037(2) 0.000(2) 0.018(2) 0.004(2)
C26 0.052(3) 0.047(3) 0.060(3) -0.003(2) 0.020(2) -0.009(2)
C27 0.050(3) 0.053(3) 0.062(3) -0.007(2) 0.021(2) -0.016(2)
C29 0.048(3) 0.070(3) 0.050(3) -0.010(2) 0.014(2) 0.000(2)
C36 0.048(3) 0.061(3) 0.046(3) -0.012(2) 0.009(2) -0.001(2)
C35 0.045(3) 0.043(3) 0.040(2) 0.003(2) 0.012(2) 0.003(2)
C37 0.068(3) 0.061(3) 0.054(3) 0.004(3) 0.011(3) -0.009(3)
C39 0.139(6) 0.064(4) 0.102(5) -0.025(4) -0.006(5) 0.004(4)
C38 0.084(4) 0.086(5) 0.072(4) -0.016(3) 0.020(3) -0.011(3)
C41 0.045(3) 0.036(2) 0.041(2) 0.0065(19) 0.016(2) 0.0060(19)
C42 0.053(3) 0.032(2) 0.043(2) 0.001(2) 0.014(2) 0.003(2)
C44 0.068(3) 0.035(3) 0.041(3) 0.000(2) 0.014(2) 0.003(2)
C43 0.059(3) 0.037(3) 0.047(3) 0.001(2) 0.019(2) 0.005(2)
C45 0.097(4) 0.042(3) 0.053(3) -0.009(2) 0.013(3) 0.004(3)
C46 0.140(5) 0.052(3) 0.055(3) -0.014(3) 0.013(3) 0.012(3)
C40 0.156(7) 0.169(8) 0.135(7) 0.064(6) -0.030(6) -0.105(6)

loop_
_atom_type_symbol
_atom_type_description
_atom_type_scat_dispersion_real
_atom_type_scat_dispersion_imag
_atom_type_scat_source
C C 0.0033 0.0016 'International Tables Vol C Tables 4.2.6.8 and 6.1.1.4'
H H 0.0000 0.0000 'International Tables Vol C Tables 4.2.6.8 and 6.1.1.4'

loop_
_geom_angle_atom_site_label_1
_geom_angle_atom_site_label_2
_geom_angle_atom_site_label_3
_geom_angle
C21 C22 C1 116.7(4)
C21 C22 C23 121.1(3)
C1 C22 C23 122.3(3)
C19 C13 C14 116.1(4)
C19 C13 C12 119.8(4)
C14 C13 C12 124.1(4)
C9 C10 C20 116.3(4)
C9 C10 C11 122.3(3)
C20 C10 C11 121.4(4)
C20 C21 C22 122.0(4)
C20 C21 H21 119.0
C22 C21 H21 119.0
C12 C11 C10 125.9(4)
C12 C11 H11 117.0
C10 C11 H11 117.0
C10 C9 C1 121.5(3)
C10 C9 C8 130.3(3)
C1 C9 C8 108.1(3)
C26 C25 C31 116.1(4)
C26 C25 C24 120.4(4)
C31 C25 C24 123.5(4)
C21 C20 C10 122.5(4)
C21 C20 H20 118.8
C10 C20 H20 118.8
C24 C23 C22 127.1(4)
C24 C23 H23 116.4
C22 C23 H23 116.4
C11 C12 C13 126.5(4)
C11 C12 H12 116.8
C13 C12 H12 116.8
C23 C24 C25 127.4(4)
C23 C24 H24 116.3
C25 C24 H24 116.3
C7 C8 C3 119.1(3)
C7 C8 C9 132.9(3)
C3 C8 C9 108.0(3)
C9 C1 C22 121.1(3)
C9 C1 C2 110.9(3)
C22 C1 C2 128.0(3)
C14 C15 C16 121.5(4)
C14 C15 H15 119.3
C16 C15 H15 119.3
C6 C7 C8 119.5(4)
C6 C7 H7 120.3
C8 C7 H7 120.3
C3 C4 C5 119.8(4)
C3 C4 H4 120.1
C5 C4 H4 120.1
C18 C16 C15 117.0(4)
C18 C16 C17 120.8(4)
C15 C16 C17 122.2(4)
C15 C14 C13 122.1(4)
C15 C14 H14 119.0
C13 C14 H14 119.0
C31 C30 C28 121.3(4)
C31 C30 H30 119.3
C28 C30 H30 119.3
C3 C2 C1 101.3(3)
C3 C2 C35 109.8(3)
C1 C2 C35 113.3(3)
C3 C2 C41 108.8(3)
C1 C2 C41 113.0(3)
C35 C2 C41 110.2(3)
C4 C3 C8 120.8(3)
C4 C3 C2 127.6(3)
C8 C3 C2 111.6(3)
C27 C28 C30 117.4(4)
C27 C28 C29 121.2(4)
C30 C28 C29 121.4(4)
C18 C19 C13 122.0(4)
C18 C19 H19 119.0
C13 C19 H19 119.0
C4 C5 C6 120.1(4)
C4 C5 H5 120.0
C6 C5 H5 120.0
C19 C18 C16 121.3(4)
C19 C18 H18 119.3
C16 C18 H18 119.3
C30 C31 C25 121.8(4)
C30 C31 H31 119.1
C25 C31 H31 119.1
C5 C6 C7 120.7(4)
C5 C6 H6 119.6
C7 C6 H6 119.6
C27 C26 C25 121.7(4)
C27 C26 H26 119.2
C25 C26 H26 119.2
C28 C27 C26 121.6(4)
C28 C27 H27 119.2
C26 C27 H27 119.2
C37 C36 C35 113.3(4)
C37 C36 H36A 108.9
C35 C36 H36A 108.9
C37 C36 H36B 108.9
C35 C36 H36B 108.9
H36A C36 H36B 107.7
C36 C35 C2 115.3(3)
C36 C35 H35A 108.4
C2 C35 H35A 108.4
C36 C35 H35B 108.4
C2 C35 H35B 108.4
H35A C35 H35B 107.5
C36 C37 C38 118.3(4)
C36 C37 H37A 107.7
C38 C37 H37A 107.7
C36 C37 H37B 107.7
C38 C37 H37B 107.7
H37A C37 H37B 107.1
C38 C39 C40 113.6(6)
C38 C39 H39A 108.8
C40 C39 H39A 108.8
C38 C39 H39B 108.8
C40 C39 H39B 108.8
H39A C39 H39B 107.7
C39 C38 C37 115.7(5)
C39 C38 H38A 108.4
C37 C38 H38A 108.4
C39 C38 H38B 108.4
C37 C38 H38B 108.4
H38A C38 H38B 107.4
C42 C41 C2 114.9(3)
C42 C41 H41A 108.5
C2 C41 H41A 108.5
C42 C41 H41B 108.5
C2 C41 H41B 108.5
H41A C41 H41B 107.5
C41 C42 C43 114.4(3)
C41 C42 H42A 108.7
C43 C42 H42A 108.7
C41 C42 H42B 108.7
C43 C42 H42B 108.7
H42A C42 H42B 107.6
C45 C44 C43 115.2(3)
C45 C44 H44A 108.5
C43 C44 H44A 108.5
C45 C44 H44B 108.5
C43 C44 H44B 108.5
H44A C44 H44B 107.5
C44 C43 C42 113.2(3)
C44 C43 H43A 108.9
C42 C43 H43A 108.9
C44 C43 H43B 108.9
C42 C43 H43B 108.9
H43A C43 H43B 107.7
C44 C45 C46 113.6(4)
C44 C45 H45A 108.8
C46 C45 H45A 108.8
C44 C45 H45B 108.8
C46 C45 H45B 108.8
H45A C45 H45B 107.7
C45 C46 H46A 109.5
C45 C46 H46B 109.5
H46A C46 H46B 109.5
C45 C46 H46C 109.5
H46A C46 H46C 109.5
H46B C46 H46C 109.5
C39 C40 H40A 109.5
C39 C40 H40B 109.5
H40A C40 H40B 109.5
C39 C40 H40C 109.5
H40A C40 H40C 109.5
H40B C40 H40C 109.5

loop_
_geom_bond_atom_site_label_1
_geom_bond_atom_site_label_2
_geom_bond_distance
C22 C21 1.406(5)
C22 C1 1.406(5)
C22 C23 1.477(5)
C13 C19 1.391(5)
C13 C14 1.398(5)
C13 C12 1.460(5)
C10 C9 1.404(5)
C10 C20 1.404(5)
C10 C11 1.472(5)
C21 C20 1.365(5)
C21 H21 0.9500
C11 C12 1.337(5)
C11 H11 0.9500
C9 C1 1.404(5)
C9 C8 1.482(5)
C25 C26 1.394(5)
C25 C31 1.401(5)
C25 C24 1.461(5)
C20 H20 0.9500
C23 C24 1.324(5)
C23 H23 0.9500
C12 H12 0.9500
C24 H24 0.9500
C8 C7 1.393(5)
C8 C3 1.404(5)
C1 C2 1.529(5)
C15 C14 1.368(5)
C15 C16 1.396(5)
C15 H15 0.9500
C7 C6 1.388(5)
C7 H7 0.9500
C4 C3 1.378(5)
C4 C5 1.380(5)
C4 H4 0.9500
C16 C18 1.384(5)
C16 C17 1.507(5)
C14 H14 0.9500
C30 C31 1.379(5)
C30 C28 1.388(5)
C30 H30 0.9500
C2 C3 1.512(5)
C2 C35 1.545(5)
C2 C41 1.552(5)
C28 C27 1.378(6)
C28 C29 1.511(5)
C19 C18 1.382(5)
C19 H19 0.9500
C5 C6 1.387(5)
C5 H5 0.9500
C18 H18 0.9500
C31 H31 0.9500
C17 H17A 0.9800
C17 H17B 0.9800
C17 H17C 0.9800
C6 H6 0.9500
C26 C27 1.384(6)
C26 H26 0.9500
C27 H27 0.9500
C29 H29A 0.9800
C29 H29B 0.9800
C29 H29C 0.9800
C36 C37 1.487(5)
C36 C35 1.520(5)
C36 H36A 0.9900
C36 H36B 0.9900
C35 H35A 0.9900
C35 H35B 0.9900
C37 C38 1.501(6)
C37 H37A 0.9900
C37 H37B 0.9900
C39 C38 1.470(7)
C39 C40 1.506(10)
C39 H39A 0.9900
C39 H39B 0.9900
C38 H38A 0.9900
C38 H38B 0.9900
C41 C42 1.519(5)
C41 H41A 0.9900
C41 H41B 0.9900
C42 C43 1.529(5)
C42 H42A 0.9900
C42 H42B 0.9900
C44 C45 1.510(5)
C44 C43 1.516(5)
C44 H44A 0.9900
C44 H44B 0.9900
C43 H43A 0.9900
C43 H43B 0.9900
C45 C46 1.514(6)
C45 H45A 0.9900
C45 H45B 0.9900
C46 H46A 0.9800
C46 H46B 0.9800
C46 H46C 0.9800
C40 H40A 0.9800
C40 H40B 0.9800
C40 H40C 0.9800
